data_1000470
loop_
_publ_author_name
'Mercier, N'
'Leblanc, M'

_publ_section_title
;
Crystal growth and structures of rare earth fluorocarbonates: I.
Structures of Ba Sm (C O3)2 F and Ba3 La2 (C O3)5 F2: revision of the
corresponding huanghoite and cebaite type structures
;
_journal_coden_ASTM EJSCE5
_journal_name_full
;
European Journal of Solid State Inorganic Chemistry
;
_journal_page_first 195
_journal_page_last 205
_journal_volume 30
_journal_year 1993
_chemical_compound_source synthetic
_chemical_formula_structural 'Ba Sm (C O3)2 F'
_chemical_formula_sum 'C Ba F O6 Sm'
_chemical_name_mineral 'Huanghoite (Sm)'
_chemical_name_systematic 'Barium samarium bis(carbonate) fluoride'
_space_group_IT_number 166
_symmetry_cell_setting trigonal
_symmetry_space_group_name_Hall '-R 3 2"'
_symmetry_space_group_name_H-M 'R -3 m :H'
_cell_angle_alpha 90
_cell_angle_beta 90
_cell_angle_gamma 120
_cell_formula_units_Z 6
_cell_length_a 5.016(1)
_cell_length_b 5.016(1)
_cell_length_c 37.94398(600)
_cell_volume 826.8
_refine_ls_R_factor_all 0.019
_cod_original_sg_symbol_H-M 'R -3 m H'
_cod_original_formula_sum 'Ba F O6 Sm'
_cod_database_code 1000470

loop_
_symmetry_equiv_pos_as_xyz
x,y,z
-y,x-y,z
y-x,-x,z
-y,-x,z
x,x-y,z
y-x,y,z
-x,-y,-z
y,y-x,-z
x-y,x,-z
y,x,-z
-x,y-x,-z
x-y,-y,-z
1/3+x,2/3+y,2/3+z
2/3+x,1/3+y,1/3+z
1/3-y,2/3+x-y,2/3+z
2/3-y,1/3+x-y,1/3+z
1/3-x+y,2/3-x,2/3+z
2/3-x+y,1/3-x,1/3+z
1/3-y,2/3-x,2/3+z
2/3-y,1/3-x,1/3+z
1/3+x,2/3+x-y,2/3+z
2/3+x,1/3+x-y,1/3+z
1/3-x+y,2/3+y,2/3+z
2/3-x+y,1/3+y,1/3+z
1/3-x,2/3-y,2/3-z
2/3-x,1/3-y,1/3-z
1/3+y,2/3-x+y,2/3-z
2/3+y,1/3-x+y,1/3-z
1/3+x-y,2/3+x,2/3-z
2/3+x-y,1/3+x,1/3-z
1/3+y,2/3+x,2/3-z
2/3+y,1/3+x,1/3-z
1/3-x,2/3-x+y,2/3-z
2/3-x,1/3-x+y,1/3-z
1/3+x-y,2/3-y,2/3-z
2/3+x-y,1/3-y,1/3-z

loop_
_atom_site_aniso_label
_atom_site_aniso_U_11
_atom_site_aniso_U_12
_atom_site_aniso_U_13
_atom_site_aniso_U_22
_atom_site_aniso_U_23
_atom_site_aniso_U_33
Sm1 0.0058(1) 0.0029 0. 0.0058(1) 0. 0.0065(1)
Ba1 0.0084(1) 0.0042(1) 0. 0.0084(1) 0. 0.0093(1)
Ba2 0.0129(1) 0.0065(1) 0. 0.0129(1) 0. 0.0066(1)
F1 0.0105(6) 0.0075(7) 0.0004(3) 0.0105(6) -0.0004(3) 0.0146(7)
O1 0.0220(11) 0.0110(5) 0. 0.0220(11) 0. 0.0072(10)
O2 0.0148(7) 0.0111(8) -0.0003(3) 0.0148(7) 0.0003(3) 0.0127(7)
C1 0.0075(10) 0.0038(5) 0. 0.0075(10) 0. 0.0072(12)
C2 0.0077(10) 0.0038(5) 0. 0.0077(10) 0. 0.0081(13)

loop_
_atom_site_label
_atom_site_type_symbol
_atom_site_symmetry_multiplicity
_atom_site_Wyckoff_symbol
_atom_site_fract_x
_atom_site_fract_y
_atom_site_fract_z
_atom_site_occupancy
_atom_site_attached_hydrogens
_atom_site_calc_flag
Sm1 Sm3+ 6 c 0. 0. 0.7450(1) 1. 0 d
Ba1 Ba2+ 3 b 0. 0. 0.5 1. 0 d
Ba2 Ba2+ 3 a 0. 0. 0. 1. 0 d
F1 F1- 6 c 0. 0. 0.6851(1) 1. 0 d
O1 O2- 18 h 0.1861(2) 0.8139(2) 0.0608(1) 1. 0 d
O2 O2- 18 h 0.1479(3) 0.8521(3) 0.8734(1) 1. 0 d
C1 C4+ 6 c 0. 0. 0.3934(1) 1. 0 d
C2 C4+ 6 c 0. 0. 0.1256(1) 1. 0 d

loop_
_atom_type_symbol
_atom_type_oxidation_number
Sm3+ 3.000
Ba2+ 2.000
F1- -1.000
O2- -2.000
C4+ 4.000
